data_4115574
loop_
_publ_author_name
'Qiuyue Yu'
'Cynthia A. Salhi'
'Edna A. Ambundo'
'Mary Jane Heeg'
'L. A. Ochrymowycz'
'D. B. Rorabacher'

_publ_section_title
;
 Direct Evidence for a Geometrically Constrained "Entatic State" Effect on
 Copper(II/I) Electron-Transfer Kinetics As Manifested in Metastable
 Intermediates
;
_journal_name_full 'Journal of the American Chemical Society'
_journal_page_first 5720
_journal_page_last 5729
_journal_paper_doi 10.1021/ja002995r
_journal_volume 123
_journal_year 2001
_chemical_formula_sum 'C18 H34 Cl2 Cu O9 S4'
_chemical_formula_weight 657.13
_chemical_name_systematic
; 
 ? 
;
_space_group_IT_number 2
_symmetry_cell_setting triclinic
_symmetry_space_group_name_Hall '-P 1'
_symmetry_space_group_name_H-M 'P -1'
_atom_sites_solution_hydrogens geom
_atom_sites_solution_primary direct
_atom_sites_solution_secondary difmap
_audit_creation_method SHELXL
_cell_angle_alpha 96.0250(10)
_cell_angle_beta 99.5220(10)
_cell_angle_gamma 117.543(2)
_cell_formula_units_Z 2
_cell_length_a 10.2133(8)
_cell_length_b 10.3016(8)
_cell_length_c 14.8454(12)
_cell_measurement_reflns_used 3180
_cell_measurement_temperature 295(2)
_cell_volume 1336.10(18)
_computing_cell_refinement 'Bruker SAINT'
_computing_data_collection 'Bruker SMART'
_computing_data_reduction 'Bruker SAINT'
_computing_molecular_graphics SHELXTL-Plus
_computing_publication_material SHELXL-93
_computing_structure_refinement 'SHELXL-93 (Sheldrick, 1993)'
_computing_structure_solution 'SHELXS-86 (Sheldrick, 1990)'
_diffrn_ambient_temperature 295(2)
_diffrn_measurement_device 'Bruker P4/CCD'
_diffrn_measurement_method 'SMART CCD'
_diffrn_radiation_monochromator graphite
_diffrn_radiation_source 'fine-focus sealed tube'
_diffrn_radiation_type MoK\a
_diffrn_radiation_wavelength 0.71073
_diffrn_reflns_av_R_equivalents 0.025
_diffrn_reflns_av_sigmaI/netI 0.0673
_diffrn_reflns_limit_h_max 13
_diffrn_reflns_limit_h_min -13
_diffrn_reflns_limit_k_max 13
_diffrn_reflns_limit_k_min -13
_diffrn_reflns_limit_l_max 19
_diffrn_reflns_limit_l_min 0
_diffrn_reflns_number 9259
_diffrn_reflns_theta_max 28.26
_diffrn_reflns_theta_min 1.42
_exptl_absorpt_coefficient_mu 1.375
_exptl_absorpt_correction_type multi-scan
_exptl_crystal_colour dark_blue
_exptl_crystal_density_diffrn 1.633
_exptl_crystal_description plate
_exptl_crystal_F_000 682
_exptl_crystal_size_max 0.20
_exptl_crystal_size_mid 0.15
_exptl_crystal_size_min 0.04
_refine_diff_density_max 0.504
_refine_diff_density_min -0.306
_refine_diff_density_rms 0.074
_refine_ls_extinction_coef 0.0000(7)
_refine_ls_extinction_expression Fc^*^=kFc[1+0.001xFc^2^\l^3^/sin(2\q)]^-1/4^
_refine_ls_extinction_method SHELXL
_refine_ls_goodness_of_fit_all 0.951
_refine_ls_goodness_of_fit_obs 1.076
_refine_ls_matrix_type full
_refine_ls_number_parameters 456
_refine_ls_number_reflns 5867
_refine_ls_number_restraints 0
_refine_ls_restrained_S_all 0.966
_refine_ls_restrained_S_obs 1.076
_refine_ls_R_factor_all 0.0990
_refine_ls_R_factor_obs 0.0479
_refine_ls_shift/esd_max -3.476
_refine_ls_shift/esd_mean 0.008
_refine_ls_structure_factor_coef Fsqd
_refine_ls_weighting_details 'w=1/[\s^2^(Fo^2^)+(0.0652P)^2^+0.0000P] where P=(Fo^2^+2Fc^2^)/3'
_refine_ls_weighting_scheme calc
_refine_ls_wR_factor_all 0.1254
_refine_ls_wR_factor_obs 0.1052
_reflns_number_observed 3508
_reflns_number_total 5868
_reflns_observed_criterion >2sigma(I)
_cod_data_source_file ja002995r_1.cif
_cod_data_source_block Cu(II)L7
_cod_depositor_comments
;
The following automatic conversions were performed:

'_refine_ls_weighting_scheme' value 'calc
w=1/[\s^2^(Fo^2^)+(0.0652P)^2^+0.0000P] where P=(Fo^2^+2Fc^2^)/3' was
changed to 'calc'. New tag '_refine_ls_weighting_details' was
created. The value of the new tag was set to
'w=1/[\s^2^(Fo^2^)+(0.0652P)^2^+0.0000P] where P=(Fo^2^+2Fc^2^)/3'.

Automatic conversion script
Id: cif_fix_values 3143 2015-03-26 13:38:13Z robertas 
;
_cod_original_cell_volume 1336.1(2)
_cod_database_code 4115574

loop_
_symmetry_equiv_pos_as_xyz
'x, y, z'
'-x, -y, -z'

loop_
_atom_site_aniso_label
_atom_site_aniso_U_11
_atom_site_aniso_U_22
_atom_site_aniso_U_33
_atom_site_aniso_U_23
_atom_site_aniso_U_13
_atom_site_aniso_U_12
Cu1 0.0384(3) 0.0384(3) 0.0423(3) 0.0080(2) 0.0081(2) 0.0190(2)
S1 0.0425(6) 0.0477(5) 0.0462(6) 0.0128(4) 0.0087(4) 0.0252(5)
S2 0.0393(6) 0.0478(5) 0.0436(6) 0.0098(4) 0.0075(4) 0.0185(5)
S3 0.0465(6) 0.0413(5) 0.0449(6) 0.0072(4) 0.0110(5) 0.0202(4)
S4 0.0391(6) 0.0395(5) 0.0495(6) 0.0060(4) 0.0086(4) 0.0177(4)
O1 0.062(3) 0.047(2) 0.100(3) 0.014(2) 0.015(2) 0.033(2)
C1 0.047(2) 0.041(2) 0.052(3) 0.013(2) 0.015(2) 0.023(2)
C2 0.060(3) 0.061(3) 0.057(3) 0.026(2) 0.020(2) 0.031(3)
C3 0.069(4) 0.072(3) 0.046(3) 0.018(3) 0.020(3) 0.035(3)
C4 0.057(3) 0.066(3) 0.063(3) 0.011(3) 0.023(3) 0.031(3)
C5 0.045(3) 0.059(3) 0.056(3) 0.012(2) 0.010(2) 0.031(2)
C6 0.042(2) 0.045(2) 0.042(2) 0.011(2) 0.012(2) 0.016(2)
C7 0.064(3) 0.044(2) 0.057(3) 0.003(2) 0.009(3) 0.015(2)
C8 0.055(3) 0.042(2) 0.050(3) -0.002(2) 0.006(2) 0.015(2)
C9 0.057(3) 0.044(2) 0.054(3) -0.003(2) 0.010(2) 0.020(2)
C10 0.048(3) 0.039(2) 0.064(3) 0.011(2) 0.020(2) 0.023(2)
C11 0.058(3) 0.071(3) 0.061(3) 0.013(3) 0.022(3) 0.034(3)
C12 0.082(4) 0.077(4) 0.058(4) 0.018(3) 0.030(3) 0.032(3)
C13 0.069(4) 0.061(3) 0.080(4) 0.030(3) 0.028(3) 0.024(3)
C14 0.059(3) 0.042(2) 0.062(3) 0.012(2) 0.013(2) 0.020(2)
C15 0.042(3) 0.047(2) 0.058(3) 0.012(2) 0.016(2) 0.021(2)
C16 0.047(3) 0.061(3) 0.068(3) 0.017(3) 0.011(2) 0.032(2)
C17 0.052(3) 0.071(3) 0.071(3) 0.025(3) 0.011(2) 0.042(3)
C18 0.055(3) 0.061(3) 0.073(4) 0.028(3) 0.016(3) 0.038(3)
Cl1 0.0581(7) 0.0519(6) 0.0558(7) 0.0144(5) 0.0074(5) 0.0237(5)
O2 0.130(4) 0.145(4) 0.063(3) 0.024(2) 0.000(2) 0.069(3)
O3 0.142(4) 0.053(2) 0.201(5) 0.011(3) 0.055(4) 0.042(3)
O4 0.141(4) 0.093(3) 0.134(4) 0.017(3) -0.025(3) 0.074(3)
O5 0.078(3) 0.261(7) 0.094(3) 0.043(4) 0.041(3) 0.021(4)
Cl2 0.0533(7) 0.0524(6) 0.0667(8) 0.0113(5) 0.0126(6) 0.0262(5)
O6 0.082(3) 0.115(3) 0.150(4) -0.021(3) 0.045(3) 0.041(3)
O7 0.160(7) 0.083(4) 0.223(11) 0.103(6) 0.123(8) 0.090(5)
O8 0.109(6) 0.162(7) 0.083(5) 0.049(5) -0.002(4) 0.055(6)
O9 0.050(3) 0.073(4) 0.132(6) 0.006(4) 0.003(3) 0.012(3)

loop_
_atom_site_label
_atom_site_type_symbol
_atom_site_fract_x
_atom_site_fract_y
_atom_site_fract_z
_atom_site_U_iso_or_equiv
_atom_site_thermal_displace_type
_atom_site_occupancy
_atom_site_calc_flag
_atom_site_refinement_flags
_atom_site_disorder_group
Cu1 Cu 0.01467(5) 0.15590(5) 0.24892(3) 0.0398(2) Uani 1 d . .
S1 S 0.00702(11) 0.20029(11) 0.09897(7) 0.0442(3) Uani 1 d . .
S2 S 0.27839(11) 0.29850(11) 0.28505(7) 0.0450(3) Uani 1 d . .
S3 S 0.01480(11) 0.20400(11) 0.40535(7) 0.0450(3) Uani 1 d . .
S4 S -0.24849(11) 0.01714(10) 0.21289(7) 0.0439(3) Uani 1 d . .
O1 O 0.0328(6) -0.0495(5) 0.2346(3) 0.0683(12) Uani 1 d . .
C1 C 0.1944(5) 0.3681(4) 0.1152(3) 0.0455(10) Uani 1 d . .
C2 C 0.2277(6) 0.4006(5) 0.0209(3) 0.0568(12) Uani 1 d . .
C3 C 0.2591(6) 0.2863(6) -0.0306(4) 0.0608(13) Uani 1 d . .
C4 C 0.3820(6) 0.2680(6) 0.0308(4) 0.0610(12) Uani 1 d . .
C5 C 0.3415(6) 0.2253(5) 0.1208(3) 0.0515(11) Uani 1 d . .
C6 C 0.3167(5) 0.3438(5) 0.1735(3) 0.0449(10) Uani 1 d . .
C7 C 0.3258(7) 0.4796(5) 0.3497(4) 0.0610(13) Uani 1 d . .
C8 C 0.2874(5) 0.4727(5) 0.4442(3) 0.0546(12) Uani 1 d . .
C9 C 0.1198(5) 0.4078(5) 0.4416(4) 0.0551(11) Uani 1 d . .
C10 C -0.1816(5) 0.1702(5) 0.3966(3) 0.0491(10) Uani 1 d . .
C11 C -0.2203(6) 0.1651(6) 0.4925(4) 0.0613(12) Uani 1 d . .
C12 C -0.2347(8) 0.0282(6) 0.5276(4) 0.073(2) Uani 1 d . .
C13 C -0.3457(7) -0.1150(6) 0.4568(4) 0.0708(15) Uani 1 d . .
C14 C -0.3014(6) -0.1126(5) 0.3637(4) 0.0560(12) Uani 1 d . .
C15 C -0.2920(5) 0.0221(4) 0.3267(3) 0.0484(10) Uani 1 d . .
C16 C -0.3233(6) 0.1322(6) 0.1646(4) 0.0567(12) Uani 1 d . .
C17 C -0.2808(5) 0.1699(6) 0.0753(4) 0.0596(13) Uani 1 d . .
C18 C -0.1163(6) 0.2844(6) 0.0833(4) 0.0578(13) Uani 1 d . .
Cl1 Cl -0.21522(13) 0.54577(12) 0.28713(8) 0.0572(3) Uani 1 d . .
O2 O -0.2696(5) 0.4946(5) 0.1892(3) 0.1148(15) Uani 1 d . .
O3 O -0.1213(6) 0.7012(4) 0.3136(4) 0.134(2) Uani 1 d . .
O4 O -0.1238(6) 0.4840(5) 0.3178(3) 0.124(2) Uani 1 d . .
O5 O -0.3326(5) 0.4995(8) 0.3284(3) 0.167(3) Uani 1 d . .
Cl2 Cl -0.72925(13) -0.21676(12) 0.19665(8) 0.0577(3) Uani 1 d . .
O6 O -0.6255(5) -0.2351(5) 0.1545(3) 0.120(2) Uani 1 d . .
O7 O -0.7136(10) -0.0776(8) 0.1904(7) 0.127(3) Uani 0.70 d P 1
O8 O -0.6877(9) -0.2249(10) 0.2908(5) 0.124(3) Uani 0.70 d P 1
O9 O -0.8759(6) -0.3343(7) 0.1536(5) 0.096(2) Uani 0.70 d P 1
O7' O -0.8676(27) -0.2567(26) 0.1385(16) 0.136(9) Uiso 0.30 d P 2
O8' O -0.6916(21) -0.0714(20) 0.2416(11) 0.079(5) Uiso 0.30 d P 2
O9' O -0.7756(28) -0.2949(27) 0.2634(18) 0.147(9) Uiso 0.30 d P 2
H1 H 0.1934(44) 0.4449(45) 0.1548(28) 0.051(12) Uiso 1 d . .
H2A H 0.1388(52) 0.4111(48) -0.0160(31) 0.071(14) Uiso 1 d . .
H2B H 0.3236(51) 0.5060(49) 0.0387(28) 0.064(13) Uiso 1 d . .
H3A H 0.1600(48) 0.1896(46) -0.0501(26) 0.048(11) Uiso 1 d . .
H3B H 0.2823(55) 0.3052(53) -0.0826(34) 0.076(17) Uiso 1 d . .
H4A H 0.4711(50) 0.3580(49) 0.0503(28) 0.056(13) Uiso 1 d . .
H4B H 0.3988(43) 0.1907(44) -0.0036(28) 0.050(11) Uiso 1 d . .
H5A H 0.2474(45) 0.1348(42) 0.1079(25) 0.040(10) Uiso 1 d . .
H5B H 0.4193(53) 0.2144(49) 0.1637(32) 0.073(14) Uiso 1 d . .
H6 H 0.4101(45) 0.4279(43) 0.1879(25) 0.045(11) Uiso 1 d . .
H18A H -0.1001(51) 0.3165(50) 0.0222(34) 0.074(15) Uiso 1 d . .
H18B H -0.0756(47) 0.3586(46) 0.1263(28) 0.046(14) Uiso 1 d . .
H17A H -0.3315(43) 0.2195(41) 0.0536(25) 0.042(11) Uiso 1 d . .
H17B H -0.3065(48) 0.0819(49) 0.0309(29) 0.058(13) Uiso 1 d . .
H16A H -0.4388(54) 0.0640(48) 0.1494(29) 0.069(14) Uiso 1 d . .
H16B H -0.2874(52) 0.2228(54) 0.2134(32) 0.073(15) Uiso 1 d . .
H15 H -0.3910(44) 0.0080(38) 0.3123(24) 0.037(10) Uiso 1 d . .
H14A H -0.2001(47) -0.1087(41) 0.3732(25) 0.047(11) Uiso 1 d . .
H14B H -0.3684(53) -0.1992(54) 0.3150(32) 0.072(14) Uiso 1 d . .
H13A H -0.4377(51) -0.1229(47) 0.4493(30) 0.055(14) Uiso 1 d . .
H13B H -0.3553(57) -0.2121(59) 0.4764(34) 0.090(17) Uiso 1 d . .
H12A H -0.2615(49) 0.0314(47) 0.5804(32) 0.058(14) Uiso 1 d . .
H12B H -0.1260(66) 0.0534(58) 0.5437(35) 0.091(19) Uiso 1 d . .
H11A H -0.3166(48) 0.1601(42) 0.4820(26) 0.048(12) Uiso 1 d . .
H11B H -0.1344(47) 0.2629(47) 0.5371(29) 0.058(12) Uiso 1 d . .
H10 H -0.1862(44) 0.2493(45) 0.3760(27) 0.051(12) Uiso 1 d . .
H9A H 0.1047(51) 0.4335(49) 0.5074(33) 0.072(14) Uiso 1 d . .
H9B H 0.0772(45) 0.4369(43) 0.3904(29) 0.051(12) Uiso 1 d . .
H8A H 0.3303(51) 0.5727(53) 0.4795(31) 0.070(14) Uiso 1 d . .
H8B H 0.3268(47) 0.4200(46) 0.4746(28) 0.056(14) Uiso 1 d . .
H2A H 0.4495(61) 0.5303(55) 0.3677(34) 0.090(16) Uiso 1 d . .
H2B H 0.2692(47) 0.5112(43) 0.3174(29) 0.046(13) Uiso 1 d . .
H01 H -0.0315(45) -0.1247(48) 0.2494(27) 0.044(13) Uiso 1 d . .
H02 H 0.0902(64) -0.0474(69) 0.2335(43) 0.062(25) Uiso 1 d . .

loop_
_atom_type_symbol
_atom_type_description
_atom_type_scat_dispersion_real
_atom_type_scat_dispersion_imag
_atom_type_scat_source
C C 0.0033 0.0016 'International Tables Vol C Tables 4.2.6.8 and 6.1.1.4'
H H 0.0000 0.0000 'International Tables Vol C Tables 4.2.6.8 and 6.1.1.4'
O O 0.0106 0.0060 'International Tables Vol C Tables 4.2.6.8 and 6.1.1.4'
S S 0.1246 0.1234 'International Tables Vol C Tables 4.2.6.8 and 6.1.1.4'
Cl Cl 0.1484 0.1585 'International Tables Vol C Tables 4.2.6.8 and 6.1.1.4'
Cu Cu 0.3201 1.2651 'International Tables Vol C Tables 4.2.6.8 and 6.1.1.4'

loop_
_geom_angle_atom_site_label_1
_geom_angle_atom_site_label_2
_geom_angle_atom_site_label_3
_geom_angle
O1 Cu1 S1 101.83(13)
O1 Cu1 S4 91.08(15)
S1 Cu1 S4 90.44(4)
O1 Cu1 S3 102.74(13)
S1 Cu1 S3 155.43(4)
S4 Cu1 S3 89.24(4)
O1 Cu1 S2 89.82(15)
S1 Cu1 S2 89.29(4)
S4 Cu1 S2 179.10(4)
S3 Cu1 S2 90.66(4)
C18 S1 C1 100.0(2)
C18 S1 Cu1 104.5(2)
C1 S1 Cu1 101.62(14)
C7 S2 C6 100.9(2)
C7 S2 Cu1 106.4(2)
C6 S2 Cu1 102.79(14)
C9 S3 C10 99.9(2)
C9 S3 Cu1 104.9(2)
C10 S3 Cu1 101.33(15)
C15 S4 C16 100.3(2)
C15 S4 Cu1 103.12(15)
C16 S4 Cu1 107.7(2)
C2 C1 C6 111.3(4)
C2 C1 S1 110.7(3)
C6 C1 S1 108.9(3)
C3 C2 C1 112.6(4)
C2 C3 C4 111.5(4)
C5 C4 C3 111.8(4)
C4 C5 C6 109.6(4)
C5 C6 C1 112.6(4)
C5 C6 S2 109.8(3)
C1 C6 S2 112.8(3)
C8 C7 S2 112.7(3)
C9 C8 C7 115.2(4)
C8 C9 S3 112.5(3)
C15 C10 C11 110.7(4)
C15 C10 S3 108.5(3)
C11 C10 S3 111.2(3)
C12 C11 C10 112.8(4)
C11 C12 C13 112.0(5)
C12 C13 C14 111.2(4)
C15 C14 C13 110.6(4)
C14 C15 C10 112.4(4)
C14 C15 S4 109.7(3)
C10 C15 S4 113.2(3)
C17 C16 S4 112.7(4)
C16 C17 C18 116.4(5)
C17 C18 S1 111.1(3)
O5 Cl1 O4 109.4(4)
O5 Cl1 O3 111.0(4)
O4 Cl1 O3 105.9(3)
O5 Cl1 O2 110.2(3)
O4 Cl1 O2 107.3(3)
O3 Cl1 O2 112.9(3)
O9' Cl2 O7' 100.5(14)
O9' Cl2 O6 117.7(11)
O7' Cl2 O6 116.1(10)
O7 Cl2 O6 108.4(4)
O7 Cl2 O9 112.9(5)
O6 Cl2 O9 109.0(3)
O7 Cl2 O8 111.0(6)
O6 Cl2 O8 105.0(4)
O9 Cl2 O8 110.2(5)
O9' Cl2 O8' 101.0(12)
O7' Cl2 O8' 99.1(12)
O6 Cl2 O8' 119.1(8)

loop_
_geom_bond_atom_site_label_1
_geom_bond_atom_site_label_2
_geom_bond_distance
Cu1 O1 2.199(4)
Cu1 S1 2.3152(11)
Cu1 S4 2.3161(11)
Cu1 S3 2.3228(11)
Cu1 S2 2.3233(11)
S1 C18 1.829(5)
S1 C1 1.847(4)
S2 C7 1.809(5)
S2 C6 1.822(4)
S3 C9 1.827(4)
S3 C10 1.850(4)
S4 C15 1.818(4)
S4 C16 1.826(5)
C1 C2 1.530(6)
C1 C6 1.533(6)
C2 C3 1.521(7)
C3 C4 1.522(7)
C4 C5 1.512(7)
C5 C6 1.522(6)
C7 C8 1.518(7)
C8 C9 1.514(7)
C10 C15 1.538(6)
C10 C11 1.539(6)
C11 C12 1.507(7)
C12 C13 1.517(8)
C13 C14 1.523(7)
C14 C15 1.514(6)
C16 C17 1.497(7)
C17 C18 1.517(7)
Cl1 O5 1.347(4)
Cl1 O4 1.397(4)
Cl1 O3 1.401(4)
Cl1 O2 1.414(4)
Cl2 O9' 1.35(3)
Cl2 O7' 1.38(2)
Cl2 O7 1.382(6)
Cl2 O6 1.389(4)
Cl2 O9 1.401(5)
Cl2 O8 1.414(6)
Cl2 O8' 1.42(2)

loop_
_geom_torsion_atom_site_label_1
_geom_torsion_atom_site_label_2
_geom_torsion_atom_site_label_3
_geom_torsion_atom_site_label_4
_geom_torsion
O1 Cu1 S1 C18 146.7(2)
S4 Cu1 S1 C18 55.5(2)
S3 Cu1 S1 C18 -33.6(2)
S2 Cu1 S1 C18 -123.6(2)
O1 Cu1 S1 C1 -109.7(2)
S4 Cu1 S1 C1 159.13(15)
S3 Cu1 S1 C1 70.0(2)
S2 Cu1 S1 C1 -20.01(15)
O1 Cu1 S2 C7 -156.8(2)
S1 Cu1 S2 C7 101.4(2)
S4 Cu1 S2 C7 29.2(27)
S3 Cu1 S2 C7 -54.1(2)
O1 Cu1 S2 C6 97.6(2)
S1 Cu1 S2 C6 -4.25(14)
S4 Cu1 S2 C6 -76.4(26)
S3 Cu1 S2 C6 -159.68(14)
O1 Cu1 S3 C9 144.3(2)
S1 Cu1 S3 C9 -35.4(2)
S4 Cu1 S3 C9 -124.8(2)
S2 Cu1 S3 C9 54.3(2)
O1 Cu1 S3 C10 -112.1(2)
S1 Cu1 S3 C10 68.2(2)
S4 Cu1 S3 C10 -21.22(14)
S2 Cu1 S3 C10 157.88(14)
O1 Cu1 S4 C15 99.8(2)
S1 Cu1 S4 C15 -158.38(14)
S3 Cu1 S4 C15 -2.95(14)
S2 Cu1 S4 C15 -86.2(26)
O1 Cu1 S4 C16 -154.7(2)
S1 Cu1 S4 C16 -52.9(2)
S3 Cu1 S4 C16 102.5(2)
S2 Cu1 S4 C16 19.2(27)
C18 S1 C1 C2 -83.9(4)
Cu1 S1 C1 C2 168.9(3)
C18 S1 C1 C6 153.5(3)
Cu1 S1 C1 C6 46.3(3)
C6 C1 C2 C3 50.5(5)
S1 C1 C2 C3 -70.7(5)
C1 C2 C3 C4 -52.3(6)
C2 C3 C4 C5 56.4(6)
C3 C4 C5 C6 -57.9(6)
C4 C5 C6 C1 56.6(5)
C4 C5 C6 S2 -176.8(3)
C2 C1 C6 C5 -53.1(5)
S1 C1 C6 C5 69.1(4)
C2 C1 C6 S2 -178.0(3)
S1 C1 C6 S2 -55.8(4)
C7 S2 C6 C5 159.0(3)
Cu1 S2 C6 C5 -91.2(3)
C7 S2 C6 C1 -74.5(4)
Cu1 S2 C6 C1 35.2(3)
C6 S2 C7 C8 173.5(4)
Cu1 S2 C7 C8 66.6(4)
S2 C7 C8 C9 -75.1(6)
C7 C8 C9 S3 76.7(5)
C10 S3 C9 C8 -173.4(4)
Cu1 S3 C9 C8 -68.7(4)
C9 S3 C10 C15 154.4(3)
Cu1 S3 C10 C15 46.9(3)
C9 S3 C10 C11 -83.6(4)
Cu1 S3 C10 C11 168.8(3)
C15 C10 C11 C12 51.1(6)
S3 C10 C11 C12 -69.6(5)
C10 C11 C12 C13 -53.3(7)
C11 C12 C13 C14 55.8(7)
C12 C13 C14 C15 -56.8(7)
C13 C14 C15 C10 56.0(6)
C13 C14 C15 S4 -177.1(4)
C11 C10 C15 C14 -52.7(5)
S3 C10 C15 C14 69.6(4)
C11 C10 C15 S4 -177.7(3)
S3 C10 C15 S4 -55.4(4)
C16 S4 C15 C14 156.6(3)
Cu1 S4 C15 C14 -92.3(3)
C16 S4 C15 C10 -76.9(4)
Cu1 S4 C15 C10 34.1(3)
C15 S4 C16 C17 170.6(4)
Cu1 S4 C16 C17 63.1(4)
S4 C16 C17 C18 -73.2(5)
C16 C17 C18 S1 78.4(6)
C1 S1 C18 C17 -175.8(4)
Cu1 S1 C18 C17 -70.9(4)
